data_4337214
loop_
_publ_author_name
'Han, Jing'
'Nishihara, Sadafumi'
'Inoue, Katsuya'
'Kurmoo, Mohamedally'

_publ_section_title
;
 On the Nature of the Structural and Magnetic Phase Transitions in the
 Layered Perovskite-Like (CH3NH3)2[Fe(II)Cl4].
;
_journal_issue 4
_journal_name_full 'Inorganic chemistry'
_journal_page_first 2068
_journal_page_last 2075
_journal_paper_doi 10.1021/ic402535u
_journal_volume 53
_journal_year 2014
_chemical_formula_sum 'C H6 Cl2 Fe0.5 N'
_chemical_formula_weight 130.89
_chemical_name_systematic
; 
 ? 
;
_space_group_IT_number 56
_symmetry_space_group_name_Hall '-P 2ab 2ac'
_symmetry_space_group_name_H-M 'P c c n'
_atom_sites_solution_hydrogens geom
_atom_sites_solution_primary direct
_atom_sites_solution_secondary difmap
_audit_creation_method SHELXL-97
_cell_angle_alpha 90.00
_cell_angle_beta 90.00
_cell_angle_gamma 90.00
_cell_formula_units_Z 8
_cell_length_a 7.156(3)
_cell_length_b 7.156(3)
_cell_length_c 19.041(9)
_cell_measurement_temperature 90(2)
_cell_volume 975.1(7)
_computing_structure_refinement 'SHELXL-97 (Sheldrick, 1997)'
_computing_structure_solution 'SHELXS-97 (Sheldrick, 1990)'
_diffrn_ambient_temperature 90(2)
_diffrn_measured_fraction_theta_full 0.912
_diffrn_measured_fraction_theta_max 0.912
_diffrn_radiation_monochromator graphite
_diffrn_radiation_source 'fine-focus sealed tube'
_diffrn_radiation_type MoK\a
_diffrn_radiation_wavelength 0.71073
_diffrn_reflns_av_R_equivalents 0.0457
_diffrn_reflns_av_sigmaI/netI 0.0439
_diffrn_reflns_limit_h_max 8
_diffrn_reflns_limit_h_min -9
_diffrn_reflns_limit_k_max 9
_diffrn_reflns_limit_k_min -9
_diffrn_reflns_limit_l_max 24
_diffrn_reflns_limit_l_min -21
_diffrn_reflns_number 4994
_diffrn_reflns_theta_full 28.84
_diffrn_reflns_theta_max 28.84
_diffrn_reflns_theta_min 2.14
_exptl_absorpt_coefficient_mu 2.573
_exptl_absorpt_correction_T_max 0.9503
_exptl_absorpt_correction_T_min 0.3074
_exptl_crystal_density_diffrn 1.783
_exptl_crystal_density_method 'not measured'
_exptl_crystal_F_000 528
_exptl_crystal_size_max 0.60
_exptl_crystal_size_mid 0.40
_exptl_crystal_size_min 0.02
_refine_diff_density_max 0.854
_refine_diff_density_min -0.607
_refine_diff_density_rms 0.115
_refine_ls_extinction_method none
_refine_ls_goodness_of_fit_ref 1.181
_refine_ls_hydrogen_treatment mixed
_refine_ls_matrix_type full
_refine_ls_number_parameters 46
_refine_ls_number_reflns 1177
_refine_ls_number_restraints 0
_refine_ls_restrained_S_all 1.181
_refine_ls_R_factor_all 0.0323
_refine_ls_R_factor_gt 0.0306
_refine_ls_shift/su_max 0.000
_refine_ls_shift/su_mean 0.000
_refine_ls_structure_factor_coef Fsqd
_refine_ls_weighting_details 'calc w=1/[\s^2^(Fo^2^)+(0.0213P)^2^+0.5655P] where P=(Fo^2^+2Fc^2^)/3'
_refine_ls_weighting_scheme calc
_refine_ls_wR_factor_gt 0.0748
_refine_ls_wR_factor_ref 0.0757
_reflns_number_gt 1122
_reflns_number_total 1177
_reflns_threshold_expression >2sigma(I)
_cod_data_source_file A-90K-Pccn.cif
_cod_data_source_block A-90K-Pccn
_cod_original_cell_volume 975.0(8)
_cod_original_sg_symbol_H-M '? P ccn'
_cod_original_formula_sum 'C H6 Cl2 Fe0.50 N'
_cod_database_code 4337214

loop_
_symmetry_equiv_pos_as_xyz
'x, y, z'
'-x+1/2, -y+1/2, z'
'x+1/2, -y, -z+1/2'
'-x, y+1/2, -z+1/2'
'-x, -y, -z'
'x-1/2, y-1/2, -z'
'-x-1/2, y, z-1/2'
'x, -y-1/2, z-1/2'

loop_
_atom_site_label
_atom_site_type_symbol
_atom_site_fract_x
_atom_site_fract_y
_atom_site_fract_z
_atom_site_U_iso_or_equiv
_atom_site_adp_type
_atom_site_occupancy
_atom_site_symmetry_multiplicity
_atom_site_calc_flag
_atom_site_refinement_flags
Fe1 Fe 0.0000 0.0000 0.0000 0.00911(14) Uani 1 2 d S
Cl1 Cl -0.02570(7) -0.02569(7) 0.12596(2) 0.01390(14) Uani 1 1 d .
Cl2 Cl 0.2500 -0.2500 -0.00002(3) 0.01244(17) Uani 1 2 d S
Cl3 Cl 0.2500 0.2500 0.01565(3) 0.01193(16) Uani 1 2 d S
N1 N 0.0146(2) 0.0149(2) 0.38615(10) 0.0158(4) Uani 1 1 d .
H1 H 0.1369 -0.0090 0.3957 0.024 Uiso 1 1 calc R
H1A H -0.0591 -0.0599 0.4131 0.024 Uiso 1 1 calc R
H1B H -0.0110 0.1368 0.3958 0.024 Uiso 1 1 calc R
C1 C -0.0227(3) -0.0228(3) 0.31126(13) 0.0234(5) Uani 1 1 d .
H1C H -0.1542 0.0037 0.3009 0.035 Uiso 1 1 calc R
H1D H 0.0041 -0.1543 0.3010 0.035 Uiso 1 1 calc R
H1E H 0.0572 0.0572 0.2822 0.035 Uiso 1 1 calc R

loop_
_atom_site_aniso_label
_atom_site_aniso_U_11
_atom_site_aniso_U_22
_atom_site_aniso_U_33
_atom_site_aniso_U_23
_atom_site_aniso_U_13
_atom_site_aniso_U_12
Fe1 0.0074(2) 0.0074(3) 0.0125(2) 0.00015(11) 0.00021(12) 0.00028(11)
Cl1 0.0140(2) 0.0140(2) 0.0137(3) -0.00019(14) -0.00013(15) -0.00062(15)
Cl2 0.0083(3) 0.0084(3) 0.0206(4) 0.000 0.000 0.0020(2)
Cl3 0.0090(3) 0.0088(3) 0.0180(3) 0.000 0.000 -0.00184(19)
N1 0.0150(9) 0.0163(9) 0.0160(10) 0.0004(6) 0.0002(6) -0.0001(5)
C1 0.0267(11) 0.0263(11) 0.0171(11) -0.0043(8) -0.0044(8) 0.0014(8)

loop_
_atom_type_symbol
_atom_type_description
_atom_type_scat_dispersion_real
_atom_type_scat_dispersion_imag
_atom_type_scat_source
C C 0.0033 0.0016 'International Tables Vol C Tables 4.2.6.8 and 6.1.1.4'
H H 0.0000 0.0000 'International Tables Vol C Tables 4.2.6.8 and 6.1.1.4'
N N 0.0061 0.0033 'International Tables Vol C Tables 4.2.6.8 and 6.1.1.4'
Cl Cl 0.1484 0.1585 'International Tables Vol C Tables 4.2.6.8 and 6.1.1.4'
Fe Fe 0.3463 0.8444 'International Tables Vol C Tables 4.2.6.8 and 6.1.1.4'

loop_
_geom_angle_atom_site_label_1
_geom_angle_atom_site_label_2
_geom_angle_atom_site_label_3
_geom_angle
_geom_angle_site_symmetry_1
_geom_angle_site_symmetry_3
Cl1 Fe1 Cl1 180.0 . 5
Cl1 Fe1 Cl2 89.992(17) . 5
Cl1 Fe1 Cl2 90.008(17) 5 5
Cl1 Fe1 Cl2 90.009(17) . .
Cl1 Fe1 Cl2 89.991(16) 5 .
Cl2 Fe1 Cl2 180.0 5 .
Cl1 Fe1 Cl3 89.468(19) . .
Cl1 Fe1 Cl3 90.532(19) 5 .
Cl2 Fe1 Cl3 90.00(4) 5 .
Cl2 Fe1 Cl3 90.00(4) . .
Cl1 Fe1 Cl3 90.532(19) . 5
Cl1 Fe1 Cl3 89.468(19) 5 5
Cl2 Fe1 Cl3 90.00(4) 5 5
Cl2 Fe1 Cl3 90.00(4) . 5
Cl3 Fe1 Cl3 180.0 . 5
Fe1 Cl2 Fe1 179.99(3) . 2_545
Fe1 Cl3 Fe1 166.56(3) . 2

loop_
_geom_bond_atom_site_label_1
_geom_bond_atom_site_label_2
_geom_bond_distance
_geom_bond_site_symmetry_2
Fe1 Cl1 2.4124(12) .
Fe1 Cl1 2.4125(12) 5
Fe1 Cl2 2.5300(8) 5
Fe1 Cl2 2.5300(8) .
Fe1 Cl3 2.5475(8) .
Fe1 Cl3 2.5475(8) 5
Cl2 Fe1 2.5300(8) 2_545
Cl3 Fe1 2.5475(8) 2
N1 C1 1.476(3) .

loop_
_geom_torsion_atom_site_label_1
_geom_torsion_atom_site_label_2
_geom_torsion_atom_site_label_3
_geom_torsion_atom_site_label_4
_geom_torsion
_geom_torsion_site_symmetry_1
_geom_torsion_site_symmetry_4
Cl1 Fe1 Cl2 Fe1 -6(23) . 2_545
Cl1 Fe1 Cl2 Fe1 174(23) 5 2_545
Cl2 Fe1 Cl2 Fe1 176(23) 5 2_545
Cl3 Fe1 Cl2 Fe1 83(23) . 2_545
Cl3 Fe1 Cl2 Fe1 -97(23) 5 2_545
Cl1 Fe1 Cl3 Fe1 180.001(11) . 2
Cl1 Fe1 Cl3 Fe1 0.002(11) 5 2
Cl2 Fe1 Cl3 Fe1 -90.006(14) 5 2
Cl2 Fe1 Cl3 Fe1 89.993(14) . 2
Cl3 Fe1 Cl3 Fe1 4.936(3) 5 2
